data_4312648
loop_
_publ_author_name
'Vincent J. Catalano'
'Stephen J. Horner'

_publ_contact_author_address
;
Department of Chemistry
University of Nevada
Reno, NV  89557
;
_publ_contact_author_email vjc@unr.edu
_publ_contact_author_name 'Professor Vincent J. Catalano'
_publ_contact_author_phone '775 784 1329'
_publ_section_title
;
 Luminescent Gold(I) and Silver(I) Complexes of
 2-(Diphenylphosphino)-1-methylimidazole (dpim): Characterization of a
 Three-Coordinate Au(I)-Ag(I) Dimer with a Short Metal-Metal Separation
;
_journal_name_full 'Inorganic Chemistry'
_journal_page_first 8430
_journal_page_last 8438
_journal_paper_doi 10.1021/ic030200m
_journal_volume 42
_journal_year 2003
_chemical_formula_sum 'C48 H45 Ag Au B2 F8 N6 P3'
_chemical_formula_weight 1277.27
_chemical_name_common 4
_chemical_name_systematic
;
?
;
_space_group_IT_number 205
_symmetry_cell_setting cubic
_symmetry_space_group_name_Hall '-P 2ac 2ab 3'
_symmetry_space_group_name_H-M 'P a -3'
_atom_sites_solution_hydrogens geom
_atom_sites_solution_primary direct
_atom_sites_solution_secondary difmap
_audit_creation_method SHELXL-97
_cell_angle_alpha 90.00
_cell_angle_beta 90.00
_cell_angle_gamma 90.00
_cell_formula_units_Z 8
_cell_length_a 21.535(2)
_cell_length_b 21.535(2)
_cell_length_c 21.535(2)
_cell_measurement_reflns_used 31
_cell_measurement_temperature 298(2)
_cell_measurement_theta_max 12.60
_cell_measurement_theta_min 2.31
_cell_volume 9987.0(16)
_computing_cell_refinement 'Bruker XSCANS'
_computing_data_collection 'Bruker XSCANS'
_computing_data_reduction 'Bruker SHELXTL'
_computing_molecular_graphics 'Bruker SHELXTL'
_computing_publication_material 'Bruker SHELXTL'
_computing_structure_refinement 'SHELXL-97 (Sheldrick, 1997)'
_computing_structure_solution 'SHELXS-97 (Sheldrick, 1990)'
_diffrn_ambient_temperature 298(2)
_diffrn_measured_fraction_theta_full 0.998
_diffrn_measured_fraction_theta_max 0.998
_diffrn_measurement_device_type 'Bruker P4'
_diffrn_measurement_method '\w scans'
_diffrn_radiation_monochromator graphite
_diffrn_radiation_source 'fine-focus sealed tube'
_diffrn_radiation_type MoK\a
_diffrn_radiation_wavelength 0.71073
_diffrn_reflns_av_R_equivalents 0.0745
_diffrn_reflns_av_sigmaI/netI 0.0524
_diffrn_reflns_limit_h_max 23
_diffrn_reflns_limit_h_min -1
_diffrn_reflns_limit_k_max 23
_diffrn_reflns_limit_k_min -1
_diffrn_reflns_limit_l_max 23
_diffrn_reflns_limit_l_min -1
_diffrn_reflns_number 7753
_diffrn_reflns_theta_full 22.50
_diffrn_reflns_theta_max 22.50
_diffrn_reflns_theta_min 1.89
_diffrn_standards_interval_count 97
_diffrn_standards_number 3
_exptl_absorpt_coefficient_mu 3.494
_exptl_absorpt_correction_T_max 0.4190
_exptl_absorpt_correction_T_min 0.2786
_exptl_absorpt_correction_type empirical
_exptl_crystal_colour colorless
_exptl_crystal_density_diffrn 1.699
_exptl_crystal_density_method 'not measured'
_exptl_crystal_description cube
_exptl_crystal_F_000 5024
_exptl_crystal_size_max .42
_exptl_crystal_size_mid .44
_exptl_crystal_size_min .44
_refine_diff_density_max 0.662
_refine_diff_density_min -0.527
_refine_diff_density_rms 0.115
_refine_ls_extinction_coef 0.00120(14)
_refine_ls_extinction_expression Fc^*^=kFc[1+0.001xFc^2^\l^3^/sin(2\q)]^-1/4^
_refine_ls_extinction_method SHELXL
_refine_ls_goodness_of_fit_ref 1.191
_refine_ls_hydrogen_treatment mixed
_refine_ls_matrix_type full
_refine_ls_number_parameters 193
_refine_ls_number_reflns 2182
_refine_ls_number_restraints 2
_refine_ls_restrained_S_all 1.192
_refine_ls_R_factor_all 0.0736
_refine_ls_R_factor_gt 0.0487
_refine_ls_shift/su_max 0.000
_refine_ls_shift/su_mean 0.000
_refine_ls_structure_factor_coef Fsqd
_refine_ls_weighting_details 'calc w=1/[\s^2^(Fo^2^)+(0.0666P)^2^+0.0000P] where P=(Fo^2^+2Fc^2^)/3'
_refine_ls_weighting_scheme calc
_refine_ls_wR_factor_gt 0.1196
_refine_ls_wR_factor_ref 0.1313
_reflns_number_gt 1605
_reflns_number_total 2182
_reflns_threshold_expression >2sigma(I)
_cod_data_source_file ic030200m_1.cif
_cod_data_source_block cubic
_cod_depositor_comments
;
The following automatic conversions were performed:

'_symmetry_cell_setting' value 'Cubic' changed to 'cubic' according
to the built-in table from CIF Core dictionary named 'cif_core.dic'
version 2.4.1 from 2010-06-29.

Automatic conversion script
Id: cif_fix_values 1646 2011-03-28 12:23:43Z adriana 
;
_cod_database_code 4312648

loop_
_symmetry_equiv_pos_as_xyz
'x, y, z'
'-x+1/2, -y, z+1/2'
'-x, y+1/2, -z+1/2'
'x+1/2, -y+1/2, -z'
'z, x, y'
'z+1/2, -x+1/2, -y'
'-z+1/2, -x, y+1/2'
'-z, x+1/2, -y+1/2'
'y, z, x'
'-y, z+1/2, -x+1/2'
'y+1/2, -z+1/2, -x'
'-y+1/2, -z, x+1/2'
'-x, -y, -z'
'x-1/2, y, -z-1/2'
'x, -y-1/2, z-1/2'
'-x-1/2, y-1/2, z'
'-z, -x, -y'
'-z-1/2, x-1/2, y'
'z-1/2, x, -y-1/2'
'z, -x-1/2, y-1/2'
'-y, -z, -x'
'y, -z-1/2, x-1/2'
'-y-1/2, z-1/2, x'
'y-1/2, z, -x-1/2'

loop_
_atom_site_label
_atom_site_type_symbol
_atom_site_fract_x
_atom_site_fract_y
_atom_site_fract_z
_atom_site_U_iso_or_equiv
_atom_site_adp_type
_atom_site_occupancy
_atom_site_symmetry_multiplicity
_atom_site_calc_flag
_atom_site_refinement_flags
_atom_site_disorder_assembly
_atom_site_disorder_group
Au1 Au 0.187236(16) 0.187236(16) 0.187236(16) 0.0398(3) Uani 1 3 d S . .
Ag1 Ag 0.11047(3) 0.11047(3) 0.11047(3) 0.0536(5) Uani 1 3 d S . .
P1 P 0.12080(12) 0.27353(12) 0.17019(12) 0.0463(7) Uani 1 1 d . . .
C1 C 0.0566(5) 0.2508(5) 0.1200(5) 0.054(3) Uani 1 1 d . . .
C2 C -0.0318(5) 0.2489(6) 0.0711(6) 0.080(4) Uani 1 1 d . . .
H2A H -0.0700 0.2602 0.0543 0.096 Uiso 1 1 calc R . .
C3 C 0.0669(6) -0.0036(5) 0.1919(6) 0.074(3) Uani 1 1 d . . .
H3A H 0.0466 -0.0196 0.1572 0.089 Uiso 1 1 calc R . .
C4 C -0.0093(6) 0.3489(5) 0.1208(7) 0.104(5) Uani 1 1 d . . .
H4A H 0.0240 0.3671 0.1442 0.155 Uiso 1 1 calc R . .
H4B H -0.0465 0.3490 0.1453 0.155 Uiso 1 1 calc R . .
H4C H -0.0159 0.3725 0.0836 0.155 Uiso 1 1 calc R . .
C5 C 0.0828(5) 0.3040(5) 0.2386(5) 0.051(3) Uani 1 1 d . . .
C6 C 0.0305(8) 0.2797(10) 0.2596(7) 0.144(8) Uani 1 1 d . . .
H6A H 0.0132 0.2462 0.2385 0.173 Uiso 1 1 calc R . .
C7 C 0.0004(9) 0.3025(13) 0.3121(8) 0.180(11) Uani 1 1 d . . .
H7A H -0.0368 0.2848 0.3250 0.216 Uiso 1 1 calc R . .
C8 C 0.0247(9) 0.3498(7) 0.3439(8) 0.105(5) Uani 1 1 d . . .
H8A H 0.0056 0.3652 0.3794 0.126 Uiso 1 1 calc R . .
C9 C 0.0737(11) 0.3723(10) 0.3243(10) 0.191(12) Uani 1 1 d . . .
H9A H 0.0908 0.4058 0.3455 0.229 Uiso 1 1 calc R . .
C10 C 0.1048(10) 0.3500(11) 0.2722(9) 0.200(13) Uani 1 1 d . . .
H10A H 0.1423 0.3682 0.2609 0.240 Uiso 1 1 calc R . .
C11 C 0.1605(4) 0.3389(3) 0.1350(4) 0.057(3) Uani 1 1 d G . .
C12 C 0.2139(4) 0.3588(5) 0.1653(4) 0.108(5) Uani 1 1 d G . .
H12A H 0.2271 0.3388 0.2012 0.130 Uiso 1 1 calc R . .
C13 C 0.2474(5) 0.4088(5) 0.1420(6) 0.176(10) Uani 1 1 d G . .
H13A H 0.2832 0.4221 0.1622 0.211 Uiso 1 1 calc R . .
C14 C 0.2276(6) 0.4388(4) 0.0883(7) 0.186(12) Uani 1 1 d G . .
H14A H 0.2501 0.4722 0.0727 0.223 Uiso 1 1 calc R . .
C15 C 0.1742(6) 0.4188(6) 0.0581(5) 0.176(10) Uani 1 1 d G . .
H15A H 0.1609 0.4388 0.0222 0.211 Uiso 1 1 calc R . .
C16 C 0.1406(4) 0.3688(5) 0.0814(5) 0.154(8) Uani 1 1 d G . .
H16A H 0.1049 0.3555 0.0612 0.185 Uiso 1 1 calc R . .
N1 N 0.0973(4) 0.0511(4) 0.1946(4) 0.062(2) Uani 1 1 d . . .
N2 N 0.0068(4) 0.2853(4) 0.1046(4) 0.066(2) Uani 1 1 d . . .
B2 B 0.0000 0.0000 0.0000 0.100 Uiso 1 6 d S . .
F3A F -0.0151(18) -0.0475(15) 0.0353(15) 0.152(12) Uiso 0.33 1 d P . .
F3B F 0.0342(10) 0.0342(10) 0.0342(10) 0.158(13) Uiso 0.50 3 d SP . .
B1 B 0.3156(11) 0.3156(11) 0.3156(11) 0.113(12) Uiso 1 3 d S . .
F1 F 0.2792(6) 0.2792(6) 0.2792(6) 0.160(7) Uiso 1 3 d S . .
F2 F 0.3600(12) 0.3291(13) 0.2694(13) 0.163(9) Uiso 0.50 1 d PU . .
F2A F 0.375(2) 0.337(3) 0.314(2) 0.216(19) Uiso 0.33 1 d PU . .
F2B F 0.317(2) 0.375(2) 0.274(3) 0.225(19) Uiso 0.33 1 d PU . .
B3 B 0.0000 0.5000 0.0000 0.100 Uiso 1 6 d S . .
F4 F -0.0091(12) 0.4356(8) -0.0055(12) 0.252(11) Uiso 0.67 1 d P . .

loop_
_atom_site_aniso_label
_atom_site_aniso_U_11
_atom_site_aniso_U_22
_atom_site_aniso_U_33
_atom_site_aniso_U_23
_atom_site_aniso_U_13
_atom_site_aniso_U_12
Au1 0.0398(3) 0.0398(3) 0.0398(3) 0.00045(17) 0.00045(17) 0.00045(17)
Ag1 0.0536(5) 0.0536(5) 0.0536(5) -0.0044(4) -0.0044(4) -0.0044(4)
P1 0.0477(16) 0.0401(15) 0.0513(17) 0.0014(12) 0.0011(12) 0.0046(12)
C1 0.046(6) 0.056(7) 0.059(7) 0.006(6) -0.002(5) 0.006(5)
C2 0.048(7) 0.086(9) 0.105(10) 0.004(8) -0.024(7) 0.016(7)
C3 0.081(9) 0.063(8) 0.078(9) -0.003(7) -0.010(7) -0.018(7)
C4 0.075(9) 0.059(8) 0.177(15) -0.008(9) -0.032(9) 0.024(7)
C5 0.046(6) 0.046(6) 0.062(7) -0.010(5) 0.008(5) 0.001(5)
C6 0.121(14) 0.24(2) 0.074(10) -0.058(12) 0.035(10) -0.076(14)
C7 0.096(14) 0.34(3) 0.105(15) -0.058(17) 0.058(11) -0.055(17)
C8 0.138(16) 0.084(11) 0.093(12) -0.006(9) 0.037(11) 0.025(10)
C9 0.23(2) 0.18(2) 0.16(2) -0.104(16) 0.105(18) -0.131(19)
C10 0.160(18) 0.29(3) 0.148(17) -0.14(2) 0.100(16) -0.14(2)
C11 0.064(7) 0.044(6) 0.065(7) 0.005(5) 0.009(6) 0.002(5)
C12 0.144(14) 0.087(11) 0.093(10) 0.001(8) 0.026(10) -0.060(10)
C13 0.22(2) 0.086(13) 0.22(2) -0.058(14) 0.107(19) -0.088(14)
C14 0.21(2) 0.050(10) 0.29(3) 0.064(14) 0.12(2) 0.005(13)
C15 0.132(17) 0.151(19) 0.25(3) 0.142(18) 0.007(17) 0.004(14)
C16 0.121(14) 0.21(2) 0.126(15) 0.103(15) -0.013(11) -0.060(14)
N1 0.069(6) 0.062(6) 0.055(6) 0.007(5) -0.010(5) -0.016(5)
N2 0.058(6) 0.056(6) 0.082(7) -0.003(5) -0.014(5) 0.017(5)

loop_
_atom_type_symbol
_atom_type_description
_atom_type_scat_dispersion_real
_atom_type_scat_dispersion_imag
_atom_type_scat_source
C C 0.0033 0.0016 'International Tables Vol C Tables 4.2.6.8 and 6.1.1.4'
H H 0.0000 0.0000 'International Tables Vol C Tables 4.2.6.8 and 6.1.1.4'
B B 0.0013 0.0007 'International Tables Vol C Tables 4.2.6.8 and 6.1.1.4'
N N 0.0061 0.0033 'International Tables Vol C Tables 4.2.6.8 and 6.1.1.4'
F F 0.0171 0.0103 'International Tables Vol C Tables 4.2.6.8 and 6.1.1.4'
P P 0.1023 0.0942 'International Tables Vol C Tables 4.2.6.8 and 6.1.1.4'
Ag Ag -0.8971 1.1015 'International Tables Vol C Tables 4.2.6.8 and 6.1.1.4'
Au Au -2.0133 8.8022 'International Tables Vol C Tables 4.2.6.8 and 6.1.1.4'

loop_
_geom_angle_atom_site_label_1
_geom_angle_atom_site_label_2
_geom_angle_atom_site_label_3
_geom_angle
_geom_angle_site_symmetry_1
_geom_angle_site_symmetry_3
_geom_angle_publ_flag
P1 Au1 P1 119.979(3) 9 . ?
P1 Au1 P1 119.978(3) 9 5 ?
P1 Au1 P1 119.979(3) . 5 ?
P1 Au1 Ag1 90.84(7) 9 . ?
P1 Au1 Ag1 90.84(7) . . ?
P1 Au1 Ag1 90.84(7) 5 . ?
N1 Ag1 N1 119.59(5) 9 5 ?
N1 Ag1 N1 119.59(5) 9 . ?
N1 Ag1 N1 119.59(5) 5 . ?
N1 Ag1 Au1 86.3(2) 9 . ?
N1 Ag1 Au1 86.3(2) 5 . ?
N1 Ag1 Au1 86.3(2) . . ?
C5 P1 C1 103.7(5) . . ?
C5 P1 C11 105.8(4) . . ?
C1 P1 C11 108.6(4) . . ?
C5 P1 Au1 115.5(3) . . ?
C1 P1 Au1 109.8(3) . . ?
C11 P1 Au1 112.8(3) . . ?
N1 C1 N2 110.1(9) 9 . ?
N1 C1 P1 122.6(8) 9 . ?
N2 C1 P1 127.1(8) . . ?
N2 C2 C3 106.4(10) . 9 ?
N1 C3 C2 108.4(10) . 5 ?
C6 C5 C10 114.7(13) . . ?
C6 C5 P1 121.3(10) . . ?
C10 C5 P1 124.0(10) . . ?
C5 C6 C7 122.2(17) . . ?
C8 C7 C6 120.2(17) . . ?
C9 C8 C7 117.3(17) . . ?
C8 C9 C10 123.5(18) . . ?
C5 C10 C9 122.0(15) . . ?
C12 C11 C16 120.0 . . ?
C12 C11 P1 115.8(6) . . ?
C16 C11 P1 124.2(6) . . ?
C13 C12 C11 120.0 . . ?
C12 C13 C14 120.0 . . ?
C15 C14 C13 120.0 . . ?
C14 C15 C16 120.0 . . ?
C15 C16 C11 120.0 . . ?
C1 N1 C3 107.5(9) 5 . ?
C1 N1 Ag1 130.4(7) 5 . ?
C3 N1 Ag1 121.7(8) . . ?
C1 N2 C2 107.6(9) . . ?
C1 N2 C4 130.5(10) . . ?
C2 N2 C4 121.8(9) . . ?
F3B B2 F3B 180(5) . 13 ?
F3B B2 F3A 75.0(15) . 13 ?
F3B B2 F3A 105.0(15) 13 13 ?
F3B B2 F3A 105.0(15) . 5 ?
F3B B2 F3A 75.0(15) 13 5 ?
F3A B2 F3A 66.4(12) 13 5 ?
F3B B2 F3A 105.0(15) . . ?
F3B B2 F3A 75.0(15) 13 . ?
F3A B2 F3A 180(4) 13 . ?
F3A B2 F3A 113.6(12) 5 . ?
F3B B2 F3A 105.0(15) . 9 ?
F3B B2 F3A 75.0(15) 13 9 ?
F3A B2 F3A 66.4(12) 13 9 ?
F3A B2 F3A 113.6(12) 5 9 ?
F3A B2 F3A 113.6(12) . 9 ?
F3B B2 F3A 75.0(15) . 21 ?
F3B B2 F3A 105.0(15) 13 21 ?
F3A B2 F3A 113.6(12) 13 21 ?
F3A B2 F3A 66.4(12) 5 21 ?
F3A B2 F3A 66.4(12) . 21 ?
F3A B2 F3A 180(4) 9 21 ?
F3B B2 F3A 75.0(15) . 17 ?
F3B B2 F3A 105.0(15) 13 17 ?
F3A B2 F3A 113.6(12) 13 17 ?
F3A B2 F3A 180(2) 5 17 ?
F3A B2 F3A 66.4(12) . 17 ?
F3A B2 F3A 66.4(12) 9 17 ?
F3A B2 F3A 113.6(12) 21 17 ?
B2 F3A F3A 56.8(6) . 21 ?
B2 F3A F3A 56.8(6) . 17 ?
F3A F3A F3A 100(3) 21 17 ?
B2 F3A F3B 51.3(17) . 13 ?
F3A F3A F3B 85.7(17) 21 13 ?
F3A F3A F3B 85.7(17) 17 13 ?
B2 F3B F3A 53.7(17) . 13 ?
B2 F3B F3A 53.7(17) . 21 ?
F3A F3B F3A 89(2) 13 21 ?
B2 F3B F3A 53.7(17) . 17 ?
F3A F3B F3A 89(2) 13 17 ?
F3A F3B F3A 89(2) 21 17 ?
F1 B1 F2A 136(2) . 5 ?
F1 B1 F2A 136(2) . . ?
F2A B1 F2A 74(4) 5 . ?
F1 B1 F2A 136(2) . 9 ?
F2A B1 F2A 74(4) 5 9 ?
F2A B1 F2A 74(4) . 9 ?
F1 B1 F2 96(2) . 5 ?
F2A B1 F2 43.2(19) 5 5 ?
F2A B1 F2 116(4) . 5 ?
F2A B1 F2 93(4) 9 5 ?
F1 B1 F2 96(2) . . ?
F2A B1 F2 93(4) 5 . ?
F2A B1 F2 43.2(19) . . ?
F2A B1 F2 116(4) 9 . ?
F2 B1 F2 118.9(8) 5 . ?
F1 B1 F2 96(2) . 9 ?
F2A B1 F2 116(4) 5 9 ?
F2A B1 F2 93(4) . 9 ?
F2A B1 F2 43.2(19) 9 9 ?
F2 B1 F2 118.9(8) 5 9 ?
F2 B1 F2 118.9(8) . 9 ?
F1 B1 F2B 99(2) . . ?
F2A B1 F2B 55(3) 5 . ?
F2A B1 F2B 72(4) . . ?
F2A B1 F2B 124(4) 9 . ?
F2 B1 F2B 65.3(18) 5 . ?
F2 B1 F2B 53.7(18) . . ?
F2 B1 F2B 164(4) 9 . ?
F1 B1 F2B 99(2) . 9 ?
F2A B1 F2B 124(4) 5 9 ?
F2A B1 F2B 55(3) . 9 ?
F2A B1 F2B 72(4) 9 9 ?
F2 B1 F2B 164(4) 5 9 ?
F2 B1 F2B 65.3(18) . 9 ?
F2 B1 F2B 53.7(18) 9 9 ?
F2B B1 F2B 117.7(12) . 9 ?
F1 B1 F2B 99(2) . 5 ?
F2A B1 F2B 72(4) 5 5 ?
F2A B1 F2B 124(4) . 5 ?
F2A B1 F2B 55(3) 9 5 ?
F2 B1 F2B 53.7(18) 5 5 ?
F2 B1 F2B 164(4) . 5 ?
F2 B1 F2B 65.3(18) 9 5 ?
F2B B1 F2B 117.7(12) . 5 ?
F2B B1 F2B 117.7(12) 9 5 ?
F2A F2 F2B 92(5) . . ?
F2A F2 B1 66(3) . . ?
F2B F2 B1 69(3) . . ?
F2A F2 F2B 57(4) . 9 ?
F2B F2 F2B 129(4) . 9 ?
B1 F2 F2B 62(2) . 9 ?
F2 F2A F2B 84(4) . 9 ?
F2 F2A B1 71(3) . . ?
F2B F2A B1 70(3) 9 . ?
F2 F2A F2A 95(5) . 5 ?
F2B F2A F2A 119(4) 9 5 ?
B1 F2A F2A 53.0(18) . 5 ?
F2 F2A F2A 123(3) . 9 ?
F2B F2A F2A 70(5) 9 9 ?
B1 F2A F2A 53.0(18) . 9 ?
F2A F2A F2A 60.000(7) 5 9 ?
F2 F2A F2B 51(4) . . ?
F2B F2A F2B 120(5) 9 . ?
B1 F2A F2B 59(3) . . ?
F2A F2A F2B 47(3) 5 . ?
F2A F2A F2B 100(3) 9 . ?
F2 F2B F2A 97(4) . 5 ?
F2 F2B B1 57(2) . . ?
F2A F2B B1 55(3) 5 . ?
F2 F2B F2 110(4) . 5 ?
F2A F2B F2 39(2) 5 5 ?
B1 F2B F2 53(2) . 5 ?
F2 F2B F2A 36(2) . . ?
F2A F2B F2A 63(4) 5 . ?
B1 F2B F2A 49(3) . . ?
F2 F2B F2A 90(4) 5 . ?
F4 B3 F4 87.5(13) 20_565 13_565 ?
F4 B3 F4 87.5(13) 20_565 23_665 ?
F4 B3 F4 87.5(13) 13_565 23_665 ?
F4 B3 F4 92.5(13) 20_565 . ?
F4 B3 F4 180(2) 13_565 . ?
F4 B3 F4 92.5(13) 23_665 . ?
F4 B3 F4 92.5(13) 20_565 11_455 ?
F4 B3 F4 92.5(13) 13_565 11_455 ?
F4 B3 F4 180.0(2) 23_665 11_455 ?
F4 B3 F4 87.5(13) . 11_455 ?
F4 B3 F4 180.000(2) 20_565 8 ?
F4 B3 F4 92.5(13) 13_565 8 ?
F4 B3 F4 92.5(13) 23_665 8 ?
F4 B3 F4 87.5(13) . 8 ?
F4 B3 F4 87.5(13) 11_455 8 ?

loop_
_geom_bond_atom_site_label_1
_geom_bond_atom_site_label_2
_geom_bond_distance
_geom_bond_site_symmetry_2
_geom_bond_publ_flag
Au1 P1 2.374(2) 9 ?
Au1 P1 2.374(2) . ?
Au1 P1 2.374(2) 5 ?
Au1 Ag1 2.8635(15) . ?
Ag1 N1 2.236(8) 9 ?
Ag1 N1 2.236(8) 5 ?
Ag1 N1 2.236(8) . ?
P1 C5 1.809(10) . ?
P1 C1 1.821(10) . ?
P1 C11 1.812(7) . ?
C1 N1 1.311(12) 9 ?
C1 N2 1.346(12) . ?
C2 N2 1.352(14) . ?
C2 C3 1.372(14) 9 ?
C3 N1 1.349(13) . ?
C3 C2 1.372(14) 5 ?
C4 N2 1.455(13) . ?
C5 C6 1.322(17) . ?
C5 C10 1.316(18) . ?
C6 C7 1.39(2) . ?
C7 C8 1.33(2) . ?
C8 C9 1.24(2) . ?
C9 C10 1.39(2) . ?
C11 C12 1.3900 . ?
C11 C16 1.3900 . ?
C12 C13 1.3900 . ?
C13 C14 1.3900 . ?
C14 C15 1.3900 . ?
C15 C16 1.3900 . ?
N1 C1 1.311(12) 5 ?
B2 F3B 1.27(4) . ?
B2 F3B 1.27(4) 13 ?
B2 F3A 1.32(3) 13 ?
B2 F3A 1.32(3) 5 ?
B2 F3A 1.32(3) . ?
B2 F3A 1.32(3) 9 ?
B2 F3A 1.32(3) 21 ?
B2 F3A 1.32(3) 17 ?
F3A F3A 1.44(4) 21 ?
F3A F3A 1.44(4) 17 ?
F3A F3B 1.58(3) 13 ?
F3B F3A 1.58(3) 13 ?
F3B F3A 1.58(3) 21 ?
F3B F3A 1.58(3) 17 ?
B1 F1 1.36(4) . ?
B1 F2A 1.37(5) 5 ?
B1 F2A 1.37(5) . ?
B1 F2A 1.37(5) 9 ?
B1 F2 1.41(3) 5 ?
B1 F2 1.41(3) . ?
B1 F2 1.41(3) 9 ?
B1 F2B 1.56(5) . ?
B1 F2B 1.56(5) 9 ?
B1 F2B 1.56(5) 5 ?
F2 F2A 1.02(5) . ?
F2 F2B 1.35(5) . ?
F2 F2B 1.61(5) 9 ?
F2A F2B 1.36(7) 9 ?
F2A F2A 1.65(7) 5 ?
F2A F2A 1.65(7) 9 ?
F2A F2B 1.73(8) . ?
F2B F2A 1.36(7) 5 ?
F2B F2 1.61(5) 5 ?
B3 F4 1.405(18) 20_565 ?
B3 F4 1.405(18) 13_565 ?
B3 F4 1.405(18) 23_665 ?
B3 F4 1.405(18) . ?
B3 F4 1.405(18) 11_455 ?
B3 F4 1.405(18) 8 ?
